data_1572136
loop_
_publ_author_name
'Sakurai, Takahiro'
'Tanabe, Tappei'
'Iguchi, Hiroaki'
'Li, Zhuowei'
'Matsuda, Wakana'
'Tsutsui, Yusuke'
'Seki, Shu'
'Matsuda, Ryotaro'
'Shinokubo, Hiroshi'

_publ_section_title
;
 An n-type semiconducting diazaporphyrin-based hydrogen-bonded organic
 framework.
;
_journal_issue 32
_journal_name_full 'Chemical science'
_journal_page_first 12922
_journal_page_last 12927
_journal_paper_doi 10.1039/d4sc03455d
_journal_volume 15
_journal_year 2024
_chemical_formula_moiety '2(C16 H9 N3 Ni0.5 O2), 4(C2 H3 N)'
_chemical_formula_sum 'C40 H30 N10 Ni O4'
_chemical_formula_weight 773.45
_space_group_crystal_system monoclinic
_space_group_IT_number 14
_space_group_name_Hall '-P 2yn'
_space_group_name_H-M_alt 'P 1 21/n 1'
_atom_sites_solution_hydrogens geom
_atom_sites_solution_primary dual
_audit_creation_date 2023-12-07
_audit_creation_method
;
Olex2 1.5
(compiled 2023.08.24 svn.re1ec1418 for OlexSys, GUI svn.r6817)
;
_audit_update_record
;
2024-02-09 deposited with the CCDC.	2024-07-16 downloaded from the CCDC.
;
_cell_angle_alpha 90
_cell_angle_beta 90.948(2)
_cell_angle_gamma 90
_cell_formula_units_Z 4
_cell_length_a 7.6006(2)
_cell_length_b 22.3585(4)
_cell_length_c 20.9221(4)
_cell_measurement_reflns_used 10778
_cell_measurement_temperature 93
_cell_measurement_theta_max 30.7480
_cell_measurement_theta_min 2.1190
_cell_volume 3554.97(13)
_computing_cell_refinement 'CrysAlisPro 1.171.42.49 (Rigaku OD, 2022)'
_computing_data_collection 'CrysAlisPro 1.171.42.49 (Rigaku OD, 2022)'
_computing_data_reduction 'CrysAlisPro 1.171.42.49 (Rigaku OD, 2022)'
_computing_molecular_graphics 'Olex2 1.5 (Dolomanov et al., 2009)'
_computing_publication_material 'Olex2 1.5 (Dolomanov et al., 2009)'
_computing_structure_refinement 'SHELXL 2018/3 (Sheldrick, 2015)'
_computing_structure_solution 'SHELXT 2018/2 (Sheldrick, 2018)'
_diffrn_ambient_temperature 93
_diffrn_detector CCD
_diffrn_detector_type 'Rigaku Saturn-N'
_diffrn_measured_fraction_theta_full 0.999
_diffrn_measured_fraction_theta_max 0.911
_diffrn_measurement_details
;
List of Runs (angles in degrees, time in seconds):

  # Type    Start    End  Width  t~exp~   \w     \q     \k     \f   Frames
#--------------------------------------------------------------------------
  1  \w   -110.00  70.00   0.50    3.00    --  -20.00  45.00   0.00  360
  2  \w   -110.00  70.00   0.50    3.00    --  -20.00  45.00  90.00  360
;
_diffrn_measurement_device 'four-circle diffractometer'
_diffrn_measurement_device_type 'Rigaku VariMax Saturn'
_diffrn_measurement_method 'omega scans'
_diffrn_orient_matrix_type 'CrysAlisPro convention (1999,Acta A55,543-557)'
_diffrn_orient_matrix_UB_11 -0.0229901000
_diffrn_orient_matrix_UB_12 -0.0022122000
_diffrn_orient_matrix_UB_13 -0.0329240000
_diffrn_orient_matrix_UB_21 -0.0327900000
_diffrn_orient_matrix_UB_22 0.0297024000
_diffrn_orient_matrix_UB_23 0.0005702000
_diffrn_orient_matrix_UB_31 0.0842819000
_diffrn_orient_matrix_UB_32 0.0109176000
_diffrn_orient_matrix_UB_33 -0.0081242000
_diffrn_radiation_monochromator Confocal
_diffrn_radiation_probe x-ray
_diffrn_radiation_type MoK\a
_diffrn_radiation_wavelength 0.71073
_diffrn_reflns_av_R_equivalents 0.0540
_diffrn_reflns_av_unetI/netI 0.0704
_diffrn_reflns_Laue_measured_fraction_full 0.999
_diffrn_reflns_Laue_measured_fraction_max 0.911
_diffrn_reflns_limit_h_max 9
_diffrn_reflns_limit_h_min -10
_diffrn_reflns_limit_k_max 31
_diffrn_reflns_limit_k_min -26
_diffrn_reflns_limit_l_max 30
_diffrn_reflns_limit_l_min -28
_diffrn_reflns_number 31951
_diffrn_reflns_point_group_measured_fraction_full 0.999
_diffrn_reflns_point_group_measured_fraction_max 0.911
_diffrn_reflns_theta_full 26.000
_diffrn_reflns_theta_max 30.987
_diffrn_reflns_theta_min 2.667
_diffrn_source 'rotating-anode X-ray tubee'
_diffrn_source_target Mo
_diffrn_source_type 'Enhance (Mo) X-ray Source'
_exptl_absorpt_coefficient_mu 0.605
_exptl_absorpt_correction_T_max 1.00000
_exptl_absorpt_correction_T_min 0.92337
_exptl_absorpt_correction_type multi-scan
_exptl_absorpt_process_details
;
CrysAlisPro 1.171.42.49 (Rigaku Oxford Diffraction, 2022)
Empirical absorption correction using spherical harmonics,
implemented in SCALE3 ABSPACK scaling algorithm.
;
_exptl_crystal_colour purple
_exptl_crystal_colour_lustre purple
_exptl_crystal_density_diffrn 1.445
_exptl_crystal_description plate
_exptl_crystal_F_000 1600
_exptl_crystal_size_max 0.47
_exptl_crystal_size_mid 0.22
_exptl_crystal_size_min 0.18
_refine_diff_density_max 0.490
_refine_diff_density_min -0.596
_refine_diff_density_rms 0.089
_refine_ls_extinction_method none
_refine_ls_goodness_of_fit_ref 1.073
_refine_ls_hydrogen_treatment constr
_refine_ls_matrix_type full
_refine_ls_number_parameters 505
_refine_ls_number_reflns 10301
_refine_ls_number_restraints 0
_refine_ls_restrained_S_all 1.073
_refine_ls_R_factor_all 0.1202
_refine_ls_R_factor_gt 0.0741
_refine_ls_shift/su_max 0.001
_refine_ls_shift/su_mean 0.000
_refine_ls_structure_factor_coef Fsqd
_refine_ls_weighting_details 'w=1/[\s^2^(Fo^2^)+(0.0635P)^2^+4.5776P] where P=(Fo^2^+2Fc^2^)/3'
_refine_ls_weighting_scheme calc
_refine_ls_wR_factor_gt 0.1546
_refine_ls_wR_factor_ref 0.1761
_reflns_Friedel_coverage 0.000
_reflns_number_gt 6975
_reflns_number_total 10301
_reflns_threshold_expression 'I > 2\s(I)'
_cod_data_source_file d4sc03455d2.cif
_cod_data_source_block nidap-cooh-take13_autored
_cod_depositor_comments 'Adding full bibliography for 1572136.cif.'
_cod_database_code 1572136
_shelx_shelxl_version_number 2018/3
_shelx_space_group_comment
;
The symmetry employed for this shelxl refinement is uniquely defined
by the following loop, which should always be used as a source of
symmetry information in preference to the above space-group names.
They are only intended as comments.
;
_shelx_estimated_absorpt_t_max 0.899
_shelx_estimated_absorpt_t_min 0.764
_olex2_refinement_description
;
1. Fixed Uiso
 At 1.2 times of:
  All C(H) groups
 At 1.5 times of:
  All C(H,H,H) groups, All O(H) groups
2.a Aromatic/amide H refined with riding coordinates:
 C00D(H00D), C00F(H00F), C00M(H00M), C00N(H00N), C00O(H00O), C00P(H00P),
 C00R(H00R), C00T(H00T), C00U(H00U), C00V(H00V), C00W(H00W), C00Y(H00Y),
 C011(H011), C016(H016), C017(H017), C018(H018)
2.b Idealised Me refined as rotating group:
 C01F(H01D,H01E,H01F), C01H(H01A,H01B,H01C), C01J(H01J,H01K,H01L), C01K(H01G,
 H01H,H01I)
2.c Idealised tetrahedral OH refined as rotating group:
 O003(H003), O004(H004)
;
_olex2_submission_special_instructions 'No special instructions were received'
_oxdiff_exptl_absorpt_empirical_details
;
Empirical correction (ABSPACK) includes:
- Absorption correction using spherical harmonics
- Frame scaling
- Detector area scaling
;
_oxdiff_exptl_absorpt_empirical_full_max 1.360
_oxdiff_exptl_absorpt_empirical_full_min 0.841

loop_
_space_group_symop_operation_xyz
'x, y, z'
'-x+1/2, y+1/2, -z+1/2'
'-x, -y, -z'
'x-1/2, -y-1/2, z-1/2'

loop_
_atom_site_label
_atom_site_type_symbol
_atom_site_fract_x
_atom_site_fract_y
_atom_site_fract_z
_atom_site_U_iso_or_equiv
_atom_site_adp_type
_atom_site_occupancy
_atom_site_site_symmetry_order
_atom_site_calc_flag
_atom_site_refinement_flags_posn
_atom_site_refinement_flags_adp
_atom_site_refinement_flags_occupancy
_atom_site_disorder_assembly
_atom_site_disorder_group
Ni01 Ni 0.500000 0.000000 0.500000 0.01614(13) Uani 1 2 d S . P . .
Ni02 Ni 0.000000 0.000000 0.500000 0.01665(13) Uani 1 2 d S . P . .
O003 O 0.7531(3) 0.32363(9) 0.80392(10) 0.0225(5) Uani 1 1 d . . . . .
H003 H 0.776846 0.354606 0.823191 0.034 Uiso 1 1 calc R U . . .
O004 O -0.3238(3) 0.29299(9) 0.17000(10) 0.0224(5) Uani 1 1 d . . . . .
H004 H -0.335744 0.313250 0.137549 0.034 Uiso 1 1 calc R U . . .
O005 O -0.2469(3) 0.22223(10) 0.10001(10) 0.0259(5) Uani 1 1 d . . . . .
O006 O 0.8259(3) 0.37808(9) 0.71828(10) 0.0263(5) Uani 1 1 d . . . . .
N007 N -0.0035(3) 0.08402(11) 0.48209(11) 0.0167(5) Uani 1 1 d . . . . .
N008 N 0.4934(3) 0.08496(10) 0.48827(11) 0.0163(5) Uani 1 1 d . . . . .
N009 N 0.1301(3) 0.12184(10) 0.57997(11) 0.0166(5) Uani 1 1 d . . . . .
N00A N 0.3565(3) 0.08983(10) 0.38305(11) 0.0174(5) Uani 1 1 d . . . . .
N00B N 0.1095(3) 0.01400(10) 0.58200(11) 0.0161(5) Uani 1 1 d . . . . .
N00C N 0.3910(3) -0.01244(10) 0.41756(11) 0.0160(5) Uani 1 1 d . . . . .
C00D C 0.4970(4) 0.18773(13) 0.50246(13) 0.0172(6) Uani 1 1 d . . . . .
H00D H 0.512780 0.224837 0.521810 0.021 Uiso 1 1 calc R U . . .
C00E C 0.0611(4) 0.12806(12) 0.52190(13) 0.0169(6) Uani 1 1 d . . . . .
C00F C 0.6476(4) 0.22916(13) 0.72962(13) 0.0185(6) Uani 1 1 d . . . . .
H00F H 0.611669 0.230598 0.771864 0.022 Uiso 1 1 calc R U . . .
C00G C 0.7383(4) 0.27673(13) 0.70403(14) 0.0176(6) Uani 1 1 d . . . . .
C00H C 0.4249(4) 0.11411(12) 0.43587(13) 0.0166(6) Uani 1 1 d . . . . .
C00I C 0.5426(4) 0.13035(12) 0.52980(13) 0.0163(6) Uani 1 1 d . . . . .
C00J C 0.6227(4) 0.12213(13) 0.58933(13) 0.0165(6) Uani 1 1 d . . . . .
C00K C -0.0572(4) 0.11455(13) 0.42754(13) 0.0174(6) Uani 1 1 d . . . . .
C00L C 0.6661(4) 0.17552(12) 0.62908(14) 0.0176(6) Uani 1 1 d . . . . .
C00M C -0.3111(4) 0.21429(13) 0.27060(14) 0.0200(6) Uani 1 1 d . . . . .
H00M H -0.375349 0.249345 0.275505 0.024 Uiso 1 1 calc R U . . .
C00N C 0.2583(4) -0.05237(13) 0.32684(14) 0.0204(6) Uani 1 1 d . . . . .
H00N H 0.210869 -0.080317 0.298516 0.025 Uiso 1 1 calc R U . . .
C00O C -0.2784(4) 0.17744(13) 0.32300(14) 0.0183(6) Uani 1 1 d . . . . .
H00O H -0.322590 0.187861 0.362664 0.022 Uiso 1 1 calc R U . . .
C00P C -0.0195(4) 0.17709(12) 0.43391(14) 0.0183(6) Uani 1 1 d . . . . .
H00P H -0.040134 0.206319 0.403063 0.022 Uiso 1 1 calc R U . . .
C00Q C -0.1808(4) 0.12528(13) 0.31697(13) 0.0169(6) Uani 1 1 d . . . . .
C00R C 0.0507(4) 0.18585(13) 0.49229(14) 0.0180(6) Uani 1 1 d . . . . .
H00R H 0.085734 0.222156 0.510083 0.022 Uiso 1 1 calc R U . . .
C00S C -0.2479(4) 0.19881(13) 0.21104(14) 0.0191(6) Uani 1 1 d . . . . .
C00T C 0.2605(4) 0.00700(13) 0.31872(14) 0.0188(6) Uani 1 1 d . . . . .
H00T H 0.218274 0.028122 0.283376 0.023 Uiso 1 1 calc R U . . .
C00U C 0.2386(4) 0.06298(13) 0.66851(13) 0.0191(6) Uani 1 1 d . . . . .
H00U H 0.278685 0.093921 0.694647 0.023 Uiso 1 1 calc R U . . .
C00V C 0.6100(4) 0.17922(13) 0.69249(14) 0.0198(6) Uani 1 1 d . . . . .
H00V H 0.546584 0.147755 0.709873 0.024 Uiso 1 1 calc R U . . .
C00W C 0.7932(4) 0.27415(13) 0.64113(14) 0.0191(6) Uani 1 1 d . . . . .
H00W H 0.853024 0.306327 0.623575 0.023 Uiso 1 1 calc R U . . .
C00X C 0.3411(4) 0.03160(13) 0.37553(13) 0.0176(6) Uani 1 1 d . . . . .
C00Y C 0.4279(4) 0.17773(12) 0.44421(14) 0.0179(6) Uani 1 1 d . . . . .
H00Y H 0.389460 0.206376 0.414929 0.021 Uiso 1 1 calc R U . . .
C00Z C -0.1341(4) 0.08767(13) 0.37371(14) 0.0184(6) Uani 1 1 d . . . . .
C010 C 0.1540(4) 0.06876(13) 0.60672(13) 0.0179(6) Uani 1 1 d . . . . .
C011 C 0.7589(4) 0.22365(13) 0.60434(13) 0.0181(6) Uani 1 1 d . . . . .
H011 H 0.798477 0.221987 0.562558 0.022 Uiso 1 1 calc R U . . .
C012 C 0.1630(4) -0.02661(12) 0.62866(13) 0.0164(6) Uani 1 1 d . . . . .
C013 C -0.2723(4) 0.23845(13) 0.15434(14) 0.0198(6) Uani 1 1 d . . . . .
C014 C 0.7782(4) 0.33155(13) 0.74221(14) 0.0195(6) Uani 1 1 d . . . . .
C015 C 0.6571(4) 0.06509(13) 0.61257(13) 0.0171(6) Uani 1 1 d . . . . .
C016 C 0.2480(4) 0.00460(13) 0.68088(14) 0.0195(6) Uani 1 1 d . . . . .
H016 H 0.300181 -0.012872 0.716798 0.023 Uiso 1 1 calc R U . . .
C017 C -0.1551(4) 0.14603(13) 0.20420(14) 0.0201(6) Uani 1 1 d . . . . .
H017 H -0.116065 0.134708 0.164082 0.024 Uiso 1 1 calc R U . . .
C018 C -0.1200(4) 0.11007(13) 0.25650(14) 0.0186(6) Uani 1 1 d . . . . .
H018 H -0.055032 0.075207 0.251385 0.022 Uiso 1 1 calc R U . . .
N019 N 1.4816(6) 0.48344(19) 0.32858(19) 0.0589(11) Uani 1 1 d . . . . .
N01A N 1.0093(7) 0.5972(2) 0.67969(19) 0.0716(13) Uani 1 1 d . . . . .
C01B C 1.4919(6) 0.4332(2) 0.3270(2) 0.0456(10) Uani 1 1 d . . . . .
C01C C 1.0222(6) 0.5483(2) 0.66493(19) 0.0462(11) Uani 1 1 d . . . . .
N01D N 1.2286(8) 0.6826(2) 0.5434(3) 0.0803(15) Uani 1 1 d . . . . .
N01E N 1.2420(5) 0.5086(2) 0.5017(2) 0.0686(13) Uani 1 1 d . . . . .
C01F C 1.0392(6) 0.48668(19) 0.6463(2) 0.0489(11) Uani 1 1 d . . . . .
H01D H 1.012227 0.482747 0.601528 0.073 Uiso 1 1 calc R U . . .
H01E H 0.959075 0.462676 0.670357 0.073 Uiso 1 1 calc R U . . .
H01F H 1.157520 0.473488 0.654663 0.073 Uiso 1 1 calc R U . . .
C01G C 1.3245(7) 0.5430(2) 0.4743(2) 0.0579(13) Uani 1 1 d . . . . .
C01H C 1.5051(8) 0.3685(2) 0.3224(3) 0.0687(15) Uani 1 1 d . . . . .
H01A H 1.557816 0.357873 0.282604 0.103 Uiso 1 1 calc R U . . .
H01B H 1.389681 0.351195 0.324414 0.103 Uiso 1 1 calc R U . . .
H01C H 1.576517 0.353583 0.357195 0.103 Uiso 1 1 calc R U . . .
C01I C 1.0892(9) 0.6634(2) 0.5347(2) 0.0620(14) Uani 1 1 d . . . . .
C01J C 1.4256(7) 0.5857(2) 0.4397(3) 0.0643(14) Uani 1 1 d . . . . .
H01J H 1.368667 0.593778 0.399279 0.096 Uiso 1 1 calc R U . . .
H01K H 1.541131 0.569953 0.432593 0.096 Uiso 1 1 calc R U . . .
H01L H 1.434884 0.622115 0.463855 0.096 Uiso 1 1 calc R U . . .
C01K C 0.9131(9) 0.6383(3) 0.5237(3) 0.0843(19) Uani 1 1 d . . . . .
H01G H 0.862496 0.655116 0.485403 0.126 Uiso 1 1 calc R U . . .
H01H H 0.840057 0.647713 0.559331 0.126 Uiso 1 1 calc R U . . .
H01I H 0.921514 0.595682 0.519235 0.126 Uiso 1 1 calc R U . . .

loop_
_atom_site_aniso_label
_atom_site_aniso_U_11
_atom_site_aniso_U_22
_atom_site_aniso_U_33
_atom_site_aniso_U_23
_atom_site_aniso_U_13
_atom_site_aniso_U_12
Ni01 0.0224(3) 0.0120(3) 0.0139(2) -0.00048(19) -0.0043(2) 0.0005(2)
Ni02 0.0223(3) 0.0128(3) 0.0147(2) 0.00024(19) -0.0036(2) -0.0004(2)
O003 0.0328(13) 0.0161(11) 0.0183(10) -0.0050(8) -0.0055(9) -0.0027(9)
O004 0.0332(13) 0.0165(11) 0.0171(10) 0.0055(8) -0.0060(9) 0.0016(9)
O005 0.0394(14) 0.0210(11) 0.0172(10) 0.0006(8) -0.0035(10) 0.0045(10)
O006 0.0388(14) 0.0168(11) 0.0232(11) -0.0013(9) -0.0005(10) -0.0052(10)
N007 0.0219(13) 0.0144(12) 0.0138(11) 0.0004(9) -0.0041(10) 0.0000(9)
N008 0.0223(13) 0.0119(12) 0.0146(11) -0.0006(9) -0.0039(10) -0.0005(9)
N009 0.0229(13) 0.0103(11) 0.0166(12) 0.0009(9) -0.0022(10) -0.0006(9)
N00A 0.0233(13) 0.0158(12) 0.0128(11) 0.0003(9) -0.0034(10) 0.0005(10)
N00B 0.0211(13) 0.0121(11) 0.0151(11) 0.0000(9) -0.0026(10) -0.0018(9)
N00C 0.0206(13) 0.0126(12) 0.0147(11) -0.0007(9) -0.0036(9) 0.0003(9)
C00D 0.0207(15) 0.0133(14) 0.0174(13) -0.0011(10) -0.0008(11) -0.0008(11)
C00E 0.0216(15) 0.0135(14) 0.0155(13) -0.0025(10) -0.0019(11) -0.0003(11)
C00F 0.0214(15) 0.0196(15) 0.0142(13) -0.0016(11) -0.0036(11) 0.0020(12)
C00G 0.0170(15) 0.0148(14) 0.0209(14) -0.0039(11) -0.0040(11) 0.0009(11)
C00H 0.0216(15) 0.0124(13) 0.0157(13) 0.0021(10) 0.0003(11) -0.0007(11)
C00I 0.0208(15) 0.0122(14) 0.0159(13) -0.0008(10) -0.0002(11) 0.0001(11)
C00J 0.0191(15) 0.0147(14) 0.0157(13) -0.0024(10) -0.0025(11) 0.0001(11)
C00K 0.0233(16) 0.0146(14) 0.0142(13) 0.0014(10) -0.0017(11) -0.0003(11)
C00L 0.0223(16) 0.0132(14) 0.0171(13) -0.0024(10) -0.0047(11) 0.0008(11)
C00M 0.0210(16) 0.0152(14) 0.0236(15) 0.0022(11) -0.0039(12) 0.0021(12)
C00N 0.0271(17) 0.0184(15) 0.0155(13) -0.0031(11) -0.0075(12) 0.0003(12)
C00O 0.0213(15) 0.0181(14) 0.0155(13) 0.0001(11) -0.0014(11) 0.0010(12)
C00P 0.0242(16) 0.0124(14) 0.0183(14) 0.0029(11) -0.0013(12) -0.0002(11)
C00Q 0.0179(15) 0.0163(14) 0.0164(13) 0.0027(10) -0.0068(11) -0.0002(11)
C00R 0.0220(15) 0.0135(14) 0.0183(14) -0.0016(10) -0.0018(12) 0.0010(11)
C00S 0.0228(16) 0.0159(14) 0.0186(14) 0.0040(11) -0.0055(12) -0.0036(12)
C00T 0.0238(16) 0.0169(15) 0.0154(13) -0.0004(10) -0.0059(11) 0.0021(11)
C00U 0.0241(16) 0.0192(15) 0.0139(13) -0.0011(11) -0.0040(12) -0.0015(12)
C00V 0.0243(16) 0.0175(15) 0.0176(14) 0.0015(11) -0.0021(12) -0.0006(12)
C00W 0.0223(16) 0.0143(14) 0.0205(14) -0.0009(11) -0.0020(12) 0.0001(11)
C00X 0.0204(15) 0.0179(15) 0.0144(13) 0.0002(11) -0.0020(11) 0.0014(11)
C00Y 0.0233(16) 0.0127(14) 0.0175(13) 0.0014(11) -0.0034(12) 0.0017(11)
C00Z 0.0221(16) 0.0178(15) 0.0153(13) 0.0000(11) -0.0014(11) 0.0012(12)
C010 0.0197(15) 0.0183(15) 0.0156(13) -0.0022(11) -0.0033(11) -0.0003(12)
C011 0.0224(15) 0.0177(14) 0.0142(13) -0.0016(11) -0.0018(11) 0.0017(12)
C012 0.0216(15) 0.0136(14) 0.0139(13) -0.0002(10) -0.0028(11) 0.0007(11)
C013 0.0229(16) 0.0168(15) 0.0194(14) 0.0034(11) -0.0065(12) -0.0016(12)
C014 0.0228(16) 0.0173(15) 0.0181(14) -0.0008(11) -0.0051(12) 0.0029(12)
C015 0.0202(15) 0.0177(14) 0.0136(13) -0.0001(10) -0.0015(11) -0.0005(11)
C016 0.0210(15) 0.0191(15) 0.0180(14) 0.0010(11) -0.0043(11) -0.0011(12)
C017 0.0263(17) 0.0173(15) 0.0167(14) 0.0006(11) -0.0037(12) -0.0021(12)
C018 0.0217(16) 0.0140(14) 0.0199(14) -0.0007(11) -0.0030(12) -0.0001(11)
N019 0.080(3) 0.043(2) 0.053(2) 0.0044(18) -0.003(2) 0.003(2)
N01A 0.121(4) 0.057(3) 0.037(2) -0.0065(19) 0.017(2) 0.001(3)
C01B 0.053(3) 0.047(3) 0.037(2) 0.0034(18) -0.0046(19) -0.003(2)
C01C 0.060(3) 0.051(3) 0.028(2) 0.0055(18) 0.0017(19) -0.007(2)
N01D 0.101(4) 0.050(3) 0.091(4) 0.010(2) 0.000(3) 0.002(3)
N01E 0.059(3) 0.078(3) 0.068(3) 0.023(2) 0.008(2) -0.004(2)
C01F 0.063(3) 0.044(3) 0.040(2) 0.0050(18) -0.003(2) -0.011(2)
C01G 0.052(3) 0.063(3) 0.059(3) 0.010(2) 0.009(2) 0.007(2)
C01H 0.092(4) 0.043(3) 0.071(4) 0.000(2) -0.004(3) 0.002(3)
C01I 0.092(4) 0.040(3) 0.054(3) 0.010(2) 0.005(3) 0.017(3)
C01J 0.070(3) 0.052(3) 0.072(3) 0.017(3) 0.016(3) 0.002(2)
C01K 0.106(5) 0.071(4) 0.075(4) 0.023(3) -0.027(4) 0.000(4)

loop_
_atom_type_symbol
_atom_type_description
_atom_type_scat_dispersion_real
_atom_type_scat_dispersion_imag
_atom_type_scat_source
C C 0.0033 0.0016 'International Tables Vol C Tables 4.2.6.8 and 6.1.1.4'
H H 0.0000 0.0000 'International Tables Vol C Tables 4.2.6.8 and 6.1.1.4'
N N 0.0061 0.0033 'International Tables Vol C Tables 4.2.6.8 and 6.1.1.4'
Ni Ni 0.3393 1.1124 'International Tables Vol C Tables 4.2.6.8 and 6.1.1.4'
O O 0.0106 0.0060 'International Tables Vol C Tables 4.2.6.8 and 6.1.1.4'

loop_
_geom_angle_atom_site_label_1
_geom_angle_atom_site_label_2
_geom_angle_atom_site_label_3
_geom_angle
_geom_angle_site_symmetry_1
_geom_angle_site_symmetry_3
_geom_angle_publ_flag
N008 Ni01 N008 180.0 . 3_656 ?
N008 Ni01 N00C 91.06(10) . . ?
N008 Ni01 N00C 88.95(10) 3_656 . ?
N008 Ni01 N00C 88.94(10) . 3_656 ?
N008 Ni01 N00C 91.06(10) 3_656 3_656 ?
N00C Ni01 N00C 180.00(6) . 3_656 ?
N007 Ni02 N007 180.0 . 3_556 ?
N007 Ni02 N00B 88.89(10) . 3_556 ?
N007 Ni02 N00B 91.11(10) 3_556 3_556 ?
N007 Ni02 N00B 88.89(10) 3_556 . ?
N007 Ni02 N00B 91.11(10) . . ?
N00B Ni02 N00B 180.0 . 3_556 ?
C014 O003 H003 109.5 . . ?
C013 O004 H004 109.5 . . ?
C00E N007 Ni02 125.46(19) . . ?
C00E N007 C00K 104.1(2) . . ?
C00K N007 Ni02 130.3(2) . . ?
C00H N008 Ni01 125.64(19) . . ?
C00H N008 C00I 104.4(2) . . ?
C00I N008 Ni01 129.83(19) . . ?
C00E N009 C010 122.2(2) . . ?
C00X N00A C00H 122.4(2) . . ?
C010 N00B Ni02 125.72(19) . . ?
C010 N00B C012 104.6(2) . . ?
C012 N00B Ni02 129.71(19) . . ?
C00X N00C Ni01 125.66(19) . . ?
C00X N00C C015 104.6(2) . 3_656 ?
C015 N00C Ni01 129.77(19) 3_656 . ?
C00I C00D H00D 126.3 . . ?
C00Y C00D H00D 126.3 . . ?
C00Y C00D C00I 107.5(2) . . ?
N007 C00E C00R 111.5(2) . . ?
N009 C00E N007 127.8(3) . . ?
N009 C00E C00R 120.6(3) . . ?
C00G C00F H00F 119.9 . . ?
C00G C00F C00V 120.2(3) . . ?
C00V C00F H00F 119.9 . . ?
C00F C00G C00W 119.7(3) . . ?
C00F C00G C014 121.6(3) . . ?
C00W C00G C014 118.7(3) . . ?
N008 C00H C00Y 111.7(3) . . ?
N00A C00H N008 127.5(3) . . ?
N00A C00H C00Y 120.8(3) . . ?
N008 C00I C00D 110.0(2) . . ?
N008 C00I C00J 125.2(3) . . ?
C00J C00I C00D 124.8(3) . . ?
C00I C00J C00L 119.0(2) . . ?
C015 C00J C00I 120.8(3) . . ?
C015 C00J C00L 120.1(2) . . ?
N007 C00K C00P 110.4(2) . . ?
N007 C00K C00Z 124.5(3) . . ?
C00Z C00K C00P 125.1(3) . . ?
C00V C00L C00J 120.5(3) . . ?
C011 C00L C00J 121.4(3) . . ?
C011 C00L C00V 118.1(3) . . ?
C00O C00M H00M 120.0 . . ?
C00S C00M H00M 120.0 . . ?
C00S C00M C00O 120.0(3) . . ?
C00T C00N H00N 126.2 . . ?
C00T C00N C015 107.6(3) . 3_656 ?
C015 C00N H00N 126.2 3_656 . ?
C00M C00O H00O 119.5 . . ?
C00Q C00O C00M 121.0(3) . . ?
C00Q C00O H00O 119.5 . . ?
C00K C00P H00P 126.2 . . ?
C00R C00P C00K 107.7(3) . . ?
C00R C00P H00P 126.2 . . ?
C00O C00Q C00Z 121.4(3) . . ?
C00O C00Q C018 118.2(3) . . ?
C018 C00Q C00Z 120.4(3) . . ?
C00E C00R H00R 126.9 . . ?
C00P C00R C00E 106.3(3) . . ?
C00P C00R H00R 126.9 . . ?
C00M C00S C013 121.8(3) . . ?
C017 C00S C00M 119.4(3) . . ?
C017 C00S C013 118.8(3) . . ?
C00N C00T H00T 126.9 . . ?
C00N C00T C00X 106.3(3) . . ?
C00X C00T H00T 126.9 . . ?
C010 C00U H00U 126.8 . . ?
C016 C00U H00U 126.8 . . ?
C016 C00U C010 106.5(3) . . ?
C00F C00V C00L 120.9(3) . . ?
C00F C00V H00V 119.5 . . ?
C00L C00V H00V 119.5 . . ?
C00G C00W H00W 119.9 . . ?
C00G C00W C011 120.2(3) . . ?
C011 C00W H00W 119.9 . . ?
N00A C00X N00C 127.7(3) . . ?
N00A C00X C00T 120.9(3) . . ?
N00C C00X C00T 111.4(2) . . ?
C00D C00Y C00H 106.4(3) . . ?
C00D C00Y H00Y 126.8 . . ?
C00H C00Y H00Y 126.8 . . ?
C00K C00Z C00Q 119.3(3) . . ?
C012 C00Z C00K 121.2(3) 3_556 . ?
C012 C00Z C00Q 119.5(3) 3_556 . ?
N009 C010 N00B 127.7(3) . . ?
N009 C010 C00U 121.1(3) . . ?
N00B C010 C00U 111.3(3) . . ?
C00L C011 H011 119.5 . . ?
C00W C011 C00L 121.0(3) . . ?
C00W C011 H011 119.5 . . ?
N00B C012 C016 109.8(2) . . ?
C00Z C012 N00B 125.1(3) 3_556 . ?
C00Z C012 C016 125.0(3) 3_556 . ?
O004 C013 C00S 112.6(3) . . ?
O005 C013 O004 124.1(3) . . ?
O005 C013 C00S 123.3(3) . . ?
O003 C014 C00G 112.5(3) . . ?
O006 C014 O003 124.6(3) . . ?
O006 C014 C00G 122.9(3) . . ?
N00C C015 C00J 125.2(3) 3_656 . ?
N00C C015 C00N 110.1(2) 3_656 3_656 ?
C00J C015 C00N 124.7(3) . 3_656 ?
C00U C016 C012 107.8(3) . . ?
C00U C016 H016 126.1 . . ?
C012 C016 H016 126.1 . . ?
C00S C017 H017 119.8 . . ?
C018 C017 C00S 120.5(3) . . ?
C018 C017 H017 119.8 . . ?
C00Q C018 H018 119.5 . . ?
C017 C018 C00Q 120.9(3) . . ?
C017 C018 H018 119.5 . . ?
N019 C01B C01H 177.8(5) . . ?
N01A C01C C01F 179.8(6) . . ?
C01C C01F H01D 109.5 . . ?
C01C C01F H01E 109.5 . . ?
C01C C01F H01F 109.5 . . ?
H01D C01F H01E 109.5 . . ?
H01D C01F H01F 109.5 . . ?
H01E C01F H01F 109.5 . . ?
N01E C01G C01J 179.3(6) . . ?
C01B C01H H01A 109.5 . . ?
C01B C01H H01B 109.5 . . ?
C01B C01H H01C 109.5 . . ?
H01A C01H H01B 109.5 . . ?
H01A C01H H01C 109.5 . . ?
H01B C01H H01C 109.5 . . ?
N01D C01I C01K 179.4(6) . . ?
C01G C01J H01J 109.5 . . ?
C01G C01J H01K 109.5 . . ?
C01G C01J H01L 109.5 . . ?
H01J C01J H01K 109.5 . . ?
H01J C01J H01L 109.5 . . ?
H01K C01J H01L 109.5 . . ?
C01I C01K H01G 109.5 . . ?
C01I C01K H01H 109.5 . . ?
C01I C01K H01I 109.5 . . ?
H01G C01K H01H 109.5 . . ?
H01G C01K H01I 109.5 . . ?
H01H C01K H01I 109.5 . . ?

loop_
_geom_bond_atom_site_label_1
_geom_bond_atom_site_label_2
_geom_bond_distance
_geom_bond_site_symmetry_2
_geom_bond_publ_flag
Ni01 N008 1.916(2) . ?
Ni01 N008 1.916(2) 3_656 ?
Ni01 N00C 1.921(2) 3_656 ?
Ni01 N00C 1.921(2) . ?
Ni02 N007 1.916(2) 3_556 ?
Ni02 N007 1.916(2) . ?
Ni02 N00B 1.920(2) . ?
Ni02 N00B 1.920(2) 3_556 ?
O003 H003 0.8200 . ?
O003 C014 1.320(3) . ?
O004 H004 0.8200 . ?
O004 C013 1.323(4) . ?
O005 C013 1.212(4) . ?
O006 C014 1.212(4) . ?
N007 C00E 1.375(4) . ?
N007 C00K 1.385(4) . ?
N008 C00H 1.371(4) . ?
N008 C00I 1.384(4) . ?
N009 C00E 1.323(4) . ?
N009 C010 1.323(4) . ?
N00A C00H 1.329(4) . ?
N00A C00X 1.316(4) . ?
N00B C010 1.369(4) . ?
N00B C012 1.389(4) . ?
N00C C00X 1.369(4) . ?
N00C C015 1.382(4) 3_656 ?
C00D H00D 0.9300 . ?
C00D C00I 1.445(4) . ?
C00D C00Y 1.338(4) . ?
C00E C00R 1.435(4) . ?
C00F H00F 0.9300 . ?
C00F C00G 1.380(4) . ?
C00F C00V 1.388(4) . ?
C00G C00W 1.388(4) . ?
C00G C014 1.491(4) . ?
C00H C00Y 1.433(4) . ?
C00I C00J 1.389(4) . ?
C00J C00L 1.489(4) . ?
C00J C015 1.388(4) . ?
C00K C00P 1.433(4) . ?
C00K C00Z 1.396(4) . ?
C00L C00V 1.403(4) . ?
C00L C011 1.391(4) . ?
C00M H00M 0.9300 . ?
C00M C00O 1.390(4) . ?
C00M C00S 1.387(4) . ?
C00N H00N 0.9300 . ?
C00N C00T 1.338(4) . ?
C00N C015 1.440(4) 3_656 ?
C00O H00O 0.9300 . ?
C00O C00Q 1.389(4) . ?
C00P H00P 0.9300 . ?
C00P C00R 1.339(4) . ?
C00Q C00Z 1.493(4) . ?
C00Q C018 1.396(4) . ?
C00R H00R 0.9300 . ?
C00S C013 1.490(4) . ?
C00S C017 1.383(4) . ?
C00T H00T 0.9300 . ?
C00T C00X 1.438(4) . ?
C00U H00U 0.9300 . ?
C00U C010 1.440(4) . ?
C00U C016 1.332(4) . ?
C00V H00V 0.9300 . ?
C00W H00W 0.9300 . ?
C00W C011 1.389(4) . ?
C00Y H00Y 0.9300 . ?
C00Z C012 1.383(4) 3_556 ?
C011 H011 0.9300 . ?
C012 C016 1.440(4) . ?
C016 H016 0.9300 . ?
C017 H017 0.9300 . ?
C017 C018 1.380(4) . ?
C018 H018 0.9300 . ?
N019 C01B 1.128(5) . ?
N01A C01C 1.140(6) . ?
C01B C01H 1.453(6) . ?
C01C C01F 1.439(6) . ?
N01D C01I 1.156(7) . ?
N01E C01G 1.151(6) . ?
C01F H01D 0.9600 . ?
C01F H01E 0.9600 . ?
C01F H01F 0.9600 . ?
C01G C01J 1.431(7) . ?
C01H H01A 0.9600 . ?
C01H H01B 0.9600 . ?
C01H H01C 0.9600 . ?
C01I C01K 1.465(8) . ?
C01J H01J 0.9600 . ?
C01J H01K 0.9600 . ?
C01J H01L 0.9600 . ?
C01K H01G 0.9600 . ?
C01K H01H 0.9600 . ?
C01K H01I 0.9600 . ?

loop_
_geom_torsion_atom_site_label_1
_geom_torsion_atom_site_label_2
_geom_torsion_atom_site_label_3
_geom_torsion_atom_site_label_4
_geom_torsion
_geom_torsion_site_symmetry_1
_geom_torsion_site_symmetry_2
_geom_torsion_site_symmetry_3
_geom_torsion_site_symmetry_4
_geom_torsion_publ_flag
Ni01 N008 C00H N00A -2.4(4) . . . . ?
Ni01 N008 C00H C00Y 175.4(2) . . . . ?
Ni01 N008 C00I C00D -174.1(2) . . . . ?
Ni01 N008 C00I C00J 5.3(4) . . . . ?
Ni01 N00C C00X N00A -0.4(5) . . . . ?
Ni01 N00C C00X C00T -178.9(2) . . . . ?
Ni02 N007 C00E N009 -2.9(4) . . . . ?
Ni02 N007 C00E C00R 175.5(2) . . . . ?
Ni02 N007 C00K C00P -174.3(2) . . . . ?
Ni02 N007 C00K C00Z 4.6(5) . . . . ?
Ni02 N00B C010 N009 0.5(4) . . . . ?
Ni02 N00B C010 C00U -178.3(2) . . . . ?
Ni02 N00B C012 C00Z -5.1(4) . . . 3_556 ?
Ni02 N00B C012 C016 176.7(2) . . . . ?
N007 C00E C00R C00P -0.4(4) . . . . ?
N007 C00K C00P C00R -2.2(4) . . . . ?
N007 C00K C00Z C00Q -177.9(3) . . . . ?
N007 C00K C00Z C012 0.1(5) . . . 3_556 ?
N008 C00H C00Y C00D -0.7(3) . . . . ?
N008 C00I C00J C00L -179.3(3) . . . . ?
N008 C00I C00J C015 -1.3(5) . . . . ?
N009 C00E C00R C00P 178.2(3) . . . . ?
N00A C00H C00Y C00D 177.4(3) . . . . ?
N00B C012 C016 C00U 3.3(4) . . . . ?
C00D C00I C00J C00L 0.1(4) . . . . ?
C00D C00I C00J C015 178.1(3) . . . . ?
C00E N007 C00K C00P 1.8(3) . . . . ?
C00E N007 C00K C00Z -179.3(3) . . . . ?
C00E N009 C010 N00B -2.3(5) . . . . ?
C00E N009 C010 C00U 176.4(3) . . . . ?
C00F C00G C00W C011 -0.8(4) . . . . ?
C00F C00G C014 O003 13.9(4) . . . . ?
C00F C00G C014 O006 -165.1(3) . . . . ?
C00G C00F C00V C00L 1.4(4) . . . . ?
C00G C00W C011 C00L 1.5(4) . . . . ?
C00H N008 C00I C00D 2.0(3) . . . . ?
C00H N008 C00I C00J -178.6(3) . . . . ?
C00H N00A C00X N00C -0.7(5) . . . . ?
C00H N00A C00X C00T 177.7(3) . . . . ?
C00I N008 C00H N00A -178.8(3) . . . . ?
C00I N008 C00H C00Y -0.9(3) . . . . ?
C00I C00D C00Y C00H 1.8(3) . . . . ?
C00I C00J C00L C00V 127.5(3) . . . . ?
C00I C00J C00L C011 -50.8(4) . . . . ?
C00I C00J C015 N00C -3.8(5) . . . 3_656 ?
C00I C00J C015 C00N 179.1(3) . . . 3_656 ?
C00J C00L C00V C00F -179.1(3) . . . . ?
C00J C00L C011 C00W 177.7(3) . . . . ?
C00K N007 C00E N009 -179.3(3) . . . . ?
C00K N007 C00E C00R -0.9(3) . . . . ?
C00K C00P C00R C00E 1.5(3) . . . . ?
C00L C00J C015 N00C 174.2(3) . . . 3_656 ?
C00L C00J C015 C00N -3.0(5) . . . 3_656 ?
C00M C00O C00Q C00Z 175.6(3) . . . . ?
C00M C00O C00Q C018 -1.6(4) . . . . ?
C00M C00S C013 O004 13.5(4) . . . . ?
C00M C00S C013 O005 -166.7(3) . . . . ?
C00M C00S C017 C018 -2.3(5) . . . . ?
C00N C00T C00X N00A -177.5(3) . . . . ?
C00N C00T C00X N00C 1.2(4) . . . . ?
C00O C00M C00S C013 -176.9(3) . . . . ?
C00O C00M C00S C017 1.1(4) . . . . ?
C00O C00Q C00Z C00K -50.6(4) . . . . ?
C00O C00Q C00Z C012 131.3(3) . . . 3_556 ?
C00O C00Q C018 C017 0.4(4) . . . . ?
C00P C00K C00Z C00Q 0.8(5) . . . . ?
C00P C00K C00Z C012 178.9(3) . . . 3_556 ?
C00S C00M C00O C00Q 0.9(5) . . . . ?
C00S C017 C018 C00Q 1.6(5) . . . . ?
C00V C00F C00G C00W -0.6(4) . . . . ?
C00V C00F C00G C014 178.9(3) . . . . ?
C00V C00L C011 C00W -0.7(4) . . . . ?
C00W C00G C014 O003 -166.6(3) . . . . ?
C00W C00G C014 O006 14.3(4) . . . . ?
C00X N00A C00H N008 2.2(5) . . . . ?
C00X N00A C00H C00Y -175.5(3) . . . . ?
C00Y C00D C00I N008 -2.5(3) . . . . ?
C00Y C00D C00I C00J 178.1(3) . . . . ?
C00Z C00K C00P C00R 178.9(3) . . . . ?
C00Z C00Q C018 C017 -176.8(3) . . . . ?
C00Z C012 C016 C00U -174.8(3) 3_556 . . . ?
C010 N009 C00E N007 3.6(5) . . . . ?
C010 N009 C00E C00R -174.7(3) . . . . ?
C010 N00B C012 C00Z 175.6(3) . . . 3_556 ?
C010 N00B C012 C016 -2.6(3) . . . . ?
C010 C00U C016 C012 -2.5(3) . . . . ?
C011 C00L C00V C00F -0.7(4) . . . . ?
C012 N00B C010 N009 179.8(3) . . . . ?
C012 N00B C010 C00U 1.1(3) . . . . ?
C013 C00S C017 C018 175.8(3) . . . . ?
C014 C00G C00W C011 179.7(3) . . . . ?
C015 N00C C00X N00A 178.8(3) 3_656 . . . ?
C015 N00C C00X C00T 0.3(3) 3_656 . . . ?
C015 C00J C00L C00V -50.6(4) . . . . ?
C015 C00J C00L C011 131.2(3) . . . . ?
C015 C00N C00T C00X -2.0(3) 3_656 . . . ?
C016 C00U C010 N009 -177.9(3) . . . . ?
C016 C00U C010 N00B 1.0(4) . . . . ?
C017 C00S C013 O004 -164.5(3) . . . . ?
C017 C00S C013 O005 15.3(5) . . . . ?
C018 C00Q C00Z C00K 126.5(3) . . . . ?
C018 C00Q C00Z C012 -51.6(4) . . . 3_556 ?
